data_9004002
loop_
_publ_author_name
'Oberti, R.'
'Camara, F.'
'Della Ventura, G.'
'Iezzi, G.'
'Benimoff, A. I.'

_publ_section_title
;
 Parvo-mangano-edenite, parvo-manganotremolite, and the solid solution
 between Ca and Mn2+ at the M4 site in amphiboles
 Sample: 1103
 Note: A and B occupancies invented to match formula
;
_journal_name_full 'American Mineralogist'
_journal_page_first 526
_journal_page_last 532
_journal_paper_doi 10.2138/am.2006.1905
_journal_volume 91
_journal_year 2006
_chemical_compound_source 'Grenville marble, Arnold open pit, St Lawrence Co, New York, USA'
_chemical_formula_sum 'Al0.985 Ca1.27 Fe0.07 H2 K0.02 Mg4.51 Mn1.005 Na0.74 O24 Si7.08 Ti0.01'
_chemical_name_mineral Parvo-mangano-edenite
_space_group_IT_number 12
_symmetry_space_group_name_Hall '-C 2y'
_symmetry_space_group_name_H-M 'C 1 2/m 1'
_cell_angle_alpha 90
_cell_angle_beta 104.55
_cell_angle_gamma 90
_cell_formula_units_Z 2
_cell_length_a 9.8260
_cell_length_b 18.0487
_cell_length_c 5.2840
_cell_volume 907.045
_database_code_amcsd 0004126
_exptl_crystal_density_diffrn 3.110
_cod_original_formula_sum 'Na.74 K.02 Ca1.27 Mn1.005 Mg4.51 Fe.07 Ti.01 Al.985 Si7.08 O24 H2'
_cod_database_code 9004002

loop_
_space_group_symop_operation_xyz
x,y,z
1/2+x,1/2+y,z
x,-y,z
1/2+x,1/2-y,z
-x,y,-z
1/2-x,1/2+y,-z
-x,-y,-z
1/2-x,1/2-y,-z

loop_
_atom_site_aniso_label
_atom_site_aniso_U_11
_atom_site_aniso_U_22
_atom_site_aniso_U_33
_atom_site_aniso_U_12
_atom_site_aniso_U_13
_atom_site_aniso_U_23
NaA 0.01008 0.01485 0.00795 0.00000 0.00025 0.00000
NaAm 0.03116 0.03301 0.03088 0.00000 0.00838 0.00000
NaA2 0.02979 0.01815 0.06348 0.00000 0.03968 0.00000
KA2 0.02979 0.01815 0.06348 0.00000 0.03968 0.00000
CaM4B 0.01283 0.02310 0.01670 0.00000 0.00838 0.00000
MnM4B 0.01283 0.02310 0.01670 0.00000 0.00838 0.00000
MgM1 0.00733 0.00495 0.00861 0.00000 0.00173 0.00000
Mn2+M1 0.00733 0.00495 0.00861 0.00000 0.00173 0.00000
Fe2+M1 0.00733 0.00495 0.00861 0.00000 0.00173 0.00000
MgM2 0.00642 0.00495 0.00928 0.00000 0.00173 0.00000
Mn2+M2 0.00642 0.00495 0.00928 0.00000 0.00173 0.00000
Fe3+M2 0.00642 0.00495 0.00928 0.00000 0.00173 0.00000
Ti4+M2 0.00642 0.00495 0.00928 0.00000 0.00173 0.00000
AlM2 0.00642 0.00495 0.00928 0.00000 0.00173 0.00000
Fe2+M2 0.00642 0.00495 0.00928 0.00000 0.00173 0.00000
MgM3 0.00642 0.00495 0.00901 0.00000 0.00099 0.00000
AlM3 0.00642 0.00495 0.00901 0.00000 0.00099 0.00000
Fe2+M3 0.00642 0.00495 0.00901 0.00000 0.00099 0.00000
Mn2+M3 0.00642 0.00495 0.00901 0.00000 0.00099 0.00000
SiT1 0.00458 0.00495 0.00888 -0.00087 0.00049 -0.00047
AlT1 0.00458 0.00495 0.00888 -0.00087 0.00049 -0.00047
SiT2 0.00504 0.00495 0.00875 -0.00087 0.00049 0.00047
O1 0.00642 0.00660 0.01020 0.00000 0.00049 0.00000
O2 0.00596 0.00660 0.01113 0.00000 0.00123 0.00047
O3 0.00596 0.00660 0.01206 0.00000 0.00074 0.00000
O4 0.01237 0.00825 0.01524 -0.00435 0.00025 0.00094
O5 0.00779 0.01650 0.01418 0.00000 0.00123 0.00701
O6 0.00733 0.01650 0.01643 0.00174 0.00173 -0.00608
O7 0.00962 0.00990 0.02134 0.00000 0.00222 0.00000

loop_
_atom_site_label
_atom_site_fract_x
_atom_site_fract_y
_atom_site_fract_z
_atom_site_occupancy
_atom_site_U_iso_or_equiv
_atom_site_type_symbol
_atom_site_attached_hydrogens
NaA 0.00000 0.50000 0.00000 0.10000 0.01127 Na 0
NaAm 0.04300 0.50000 0.10300 0.14000 0.03154 Na 0
NaA2 0.00000 0.47240 0.00000 0.18000 0.03217 Na 0
KA2 0.00000 0.47240 0.00000 0.01000 0.03217 K 0
CaM4B 0.00000 0.27360 0.50000 0.60500 0.01672 Ca 0
MnM4B 0.00000 0.27360 0.50000 0.34800 0.01672 Mn 0
CaM4*B 0.00000 0.25240 0.50000 0.03000 0.01279 Ca 0
MnM4*B 0.00000 0.25240 0.50000 0.01700 0.01279 Mn 0
MgM1 0.00000 0.08800 0.50000 0.93000 0.00671 Mg 0
Mn2+M1 0.00000 0.08800 0.50000 0.06000 0.00671 Mn 0
Fe2+M1 0.00000 0.08800 0.50000 0.01000 0.00671 Fe 0
MgM2 0.00000 0.17660 0.00000 0.89500 0.00697 Mg 0
Mn2+M2 0.00000 0.17660 0.00000 0.07500 0.00697 Mn 0
Fe3+M2 0.00000 0.17660 0.00000 0.01500 0.00697 Fe 0
Ti4+M2 0.00000 0.17660 0.00000 0.00500 0.00697 Ti 0
AlM2 0.00000 0.17660 0.00000 0.00500 0.00697 Al 0
Fe2+M2 0.00000 0.17660 0.00000 0.00500 0.00697 Fe 0
MgM3 0.00000 0.00000 0.00000 0.86000 0.00697 Mg 0
AlM3 0.00000 0.00000 0.00000 0.05500 0.00697 Al 0
Fe2+M3 0.00000 0.00000 0.00000 0.01000 0.00697 Fe 0
Mn2+M3 0.00000 0.00000 0.00000 0.00500 0.00697 Mn 0
SiT1 0.28150 0.08450 0.29600 0.77000 0.00633 Si 0
AlT1 0.28150 0.08450 0.29600 0.23000 0.00633 Al 0
SiT2 0.29110 0.17130 0.80320 1.00000 0.00646 Si 0
O1 0.11050 0.08600 0.21750 1.00000 0.00798 O 0
O2 0.12060 0.17230 0.72520 1.00000 0.00811 O 0
O3 0.10910 0.00000 0.71560 1.00000 0.00849 O 0
O4 0.36880 0.24780 0.78270 1.00000 0.01254 O 0
O5 0.34830 0.13690 0.10000 1.00000 0.01305 O 0
O6 0.34490 0.11530 0.59670 1.00000 0.01368 O 0
O7 0.34100 0.00000 0.27490 1.00000 0.01343 O 0
H 0.18800 0.00000 0.75900 1.00000 0.01722 H 0

loop_
_cod_changelog_entry_id
_cod_changelog_entry_author
_cod_changelog_entry_date
_cod_changelog_entry_text
1
;cod-tools version 3.8.0
Id: cif_guess_AMCSD_atom_types 9581 2023-05-17 12:35:41Z saulius
;
2023-05-23T09:13:46+03:00
;Derived atom types and hydrogen counts
from atom names that follow the AMCSD naming convention
(Wat == water, O-H == hydroxyl).
;

loop_
_cod_related_entry_id
_cod_related_entry_database
_cod_related_entry_code
1 AMCSD 0004126
